data_7134431
loop_
_publ_author_name
'Drushliak, Viktoriia'
'Szafra\'nski, Marek'

_publ_section_title
;
 Effect of pressure and temperature on the structure and optical
 properties of two-dimensional lead iodide perovskites
;
_journal_issue 44
_journal_name_full 'Chemical Communications'
_journal_page_first 8019
_journal_page_last 8022
_journal_paper_doi 10.1039/D5CC01232E
_journal_volume 61
_journal_year 2025
_chemical_formula_sum 'C H6 Cs I4 N3 Pb'
_chemical_formula_weight 907.79
_chemical_name_systematic 'Cesium guanidinium lead tetraiodide'
_space_group_crystal_system orthorhombic
_space_group_IT_number 58
_space_group_name_Hall '-P 2 2n'
_space_group_name_H-M_alt 'P n n m'
_atom_sites_solution_hydrogens geom
_atom_sites_solution_primary heavy
_audit_creation_date 2024-10-24
_audit_creation_method
;
Olex2 1.5
(compiled 2023.03.06 svn.rbb2c1857 for OlexSys, GUI svn.r6748)
;
_audit_update_record
;
2025-03-03 deposited with the CCDC.	2025-04-23 downloaded from the CCDC.
;
_cell_angle_alpha 90
_cell_angle_beta 90
_cell_angle_gamma 90
_cell_formula_units_Z 8
_cell_length_a 17.738(15)
_cell_length_b 11.9435(8)
_cell_length_c 11.5372(7)
_cell_measurement_pressure 3790000(30000)
_cell_measurement_reflns_used 2999
_cell_measurement_temperature 293(2)
_cell_measurement_theta_max 28.4140
_cell_measurement_theta_min 1.7830
_cell_volume 2444(2)
_computing_cell_refinement 'CrysAlisPro 1.171.41.93a (Rigaku OD, 2020)'
_computing_data_collection 'CrysAlisPro 1.171.41.93a (Rigaku OD, 2020)'
_computing_data_reduction 'CrysAlisPro 1.171.41.93a (Rigaku OD, 2020)'
_computing_molecular_graphics 'Olex2 1.5 (Dolomanov et al., 2009)'
_computing_publication_material 'Olex2 1.5 (Dolomanov et al., 2009)'
_computing_structure_refinement 'SHELXL 2018/3 (Sheldrick, 2015)'
_computing_structure_solution 'SHELXS  (Sheldrick, 2008)'
_diffrn_ambient_temperature 293(2)
_diffrn_detector 'CCD plate'
_diffrn_detector_area_resol_mean 10.3200
_diffrn_detector_type Atlas
_diffrn_measured_fraction_theta_full 0.355
_diffrn_measured_fraction_theta_max 0.288
_diffrn_measurement_details
;
List of Runs (angles in degrees, time in seconds):

  # Type    Start    End  Width  t~exp~   \w     \q     \k     \f   Frames
#--------------------------------------------------------------------------
  1  \f    -35.00  19.75   0.75   70.00   0.00 -30.00   0.00    --    73
  2  \f    140.00 200.00   0.75   70.00   0.00 -30.00   0.00    --    80
  3  \f    160.00 217.00   0.75   70.00   0.00  30.00   0.00    --    76
  4  \f    -20.00  34.75   0.75   70.00   0.00  30.00   0.00    --    73
  5  \w    -24.00  24.00   0.75   70.00    --   30.00  39.46 -12.90   64
  6  \w    -24.00  24.00   0.75   70.00    --   30.00  39.46 167.10   64
  7  \w    -50.00  10.00   0.75   70.00    --  -30.00  39.46 167.10   80
  8  \w    -50.00  10.00   0.75   70.00    --  -30.00  39.46 -12.90   80
  9  \w    -64.00  -8.50   0.75   70.00    --  -30.00  81.40 -28.90   74
 10  \w    -64.00  -8.50   0.75   70.00    --  -30.00  81.40 151.10   74
 11  \w    -19.00   8.00   0.75   70.00    --   30.00  81.40 151.10   36
 12  \w    -19.00   8.00   0.75   70.00    --   30.00  81.40 -28.90   36
 13  \w    -43.00 -21.25   0.75   70.00    --   30.00 134.60 -56.90   29
 14  \w    -43.00 -21.25   0.75   70.00    --   30.00 134.60 123.10   29
 15  \w    -90.00 -36.00   0.75   70.00    --  -30.00 134.60 123.10   72
 16  \w    -90.00 -36.00   0.75   70.00    --  -30.00 134.60 -56.90   72
;
_diffrn_measurement_device 'four-circle diffractometer'
_diffrn_measurement_device_type 'Xcalibur, Atlas, Gemini ultra'
_diffrn_measurement_method '\w and \f scans'
_diffrn_orient_matrix_type 'CrysAlisPro convention (1999,Acta A55,543-557)'
_diffrn_orient_matrix_UB_11 -0.0387999896
_diffrn_orient_matrix_UB_12 0.0099030426
_diffrn_orient_matrix_UB_13 -0.0087216191
_diffrn_orient_matrix_UB_21 0.0082000917
_diffrn_orient_matrix_UB_22 0.0289099384
_diffrn_orient_matrix_UB_23 -0.0524246181
_diffrn_orient_matrix_UB_31 -0.0029675696
_diffrn_orient_matrix_UB_32 -0.0510626981
_diffrn_orient_matrix_UB_33 -0.0313358039
_diffrn_radiation_monochromator graphite
_diffrn_radiation_probe x-ray
_diffrn_radiation_type 'Mo K\a'
_diffrn_radiation_wavelength 0.71073
_diffrn_reflns_av_R_equivalents 0.0575
_diffrn_reflns_av_unetI/netI 0.0310
_diffrn_reflns_Laue_measured_fraction_full 0.355
_diffrn_reflns_Laue_measured_fraction_max 0.288
_diffrn_reflns_limit_h_max 6
_diffrn_reflns_limit_h_min -6
_diffrn_reflns_limit_k_max 15
_diffrn_reflns_limit_k_min -15
_diffrn_reflns_limit_l_max 15
_diffrn_reflns_limit_l_min -15
_diffrn_reflns_number 9979
_diffrn_reflns_point_group_measured_fraction_full 0.355
_diffrn_reflns_point_group_measured_fraction_max 0.288
_diffrn_reflns_theta_full 25.242
_diffrn_reflns_theta_max 28.456
_diffrn_reflns_theta_min 2.454
_diffrn_source 'fine-focus sealed X-ray tube'
_diffrn_source_type 'Enhance (Mo) X-ray Source'
_exptl_absorpt_coefficient_mu 26.799
_exptl_absorpt_correction_T_max 0.226
_exptl_absorpt_correction_T_min 0.119
_exptl_absorpt_correction_type gaussian
_exptl_absorpt_process_details
;
CrysAlisPro 1.171.41.93a (Rigaku Oxford Diffraction, 2020)
Numerical absorption correction based on gaussian integration over
a multifaceted crystal model (Absorb Angel (2004) J. Appl. Cryst. 37:486-492)
;
_exptl_crystal_colour red
_exptl_crystal_density_diffrn 4.934
_exptl_crystal_description plate
_exptl_crystal_F_000 3056
_exptl_crystal_preparation 'mounted in a diamond-anvil cell '
_exptl_crystal_size_max 0.182
_exptl_crystal_size_mid 0.135
_exptl_crystal_size_min 0.044
_refine_diff_density_max 0.804
_refine_diff_density_min -0.862
_refine_diff_density_rms 0.192
_refine_ls_extinction_method none
_refine_ls_goodness_of_fit_ref 1.168
_refine_ls_hydrogen_treatment constr
_refine_ls_matrix_type full
_refine_ls_number_parameters 81
_refine_ls_number_reflns 934
_refine_ls_number_restraints 0
_refine_ls_restrained_S_all 1.168
_refine_ls_R_factor_all 0.0756
_refine_ls_R_factor_gt 0.0404
_refine_ls_shift/su_max 0.000
_refine_ls_shift/su_mean 0.000
_refine_ls_structure_factor_coef Fsqd
_refine_ls_weighting_details 'w=1/[\s^2^(Fo^2^)+(0.0215P)^2^+83.3946P] where P=(Fo^2^+2Fc^2^)/3'
_refine_ls_weighting_scheme calc
_refine_ls_wR_factor_gt 0.0852
_refine_ls_wR_factor_ref 0.0986
_reflns_Friedel_coverage 0.000
_reflns_number_gt 566
_reflns_number_total 934
_reflns_threshold_expression 'I > 2\s(I)'
_cod_data_source_file d5cc01232e2.cif
_cod_data_source_block CsGPbI4_3_79
_cod_depositor_comments 'Adding full bibliography for 7134427--7134444.cif.'
_cod_database_code 7134431
_shelx_shelxl_version_number 2018/3
_shelx_space_group_comment
;
The symmetry employed for this shelxl refinement is uniquely defined
by the following loop, which should always be used as a source of
symmetry information in preference to the above space-group names.
They are only intended as comments.
;
_shelx_estimated_absorpt_t_max 0.385
_shelx_estimated_absorpt_t_min 0.085
_exptl_absorpt_special_details
; 
Data were collected at room temperature and pressure of 3.79(3) GPa
(3790000 kPa). 
Pressure was determined by monitoring the shift of the ruby
R1-fluorescence line.
"_diffrn_measured_fraction_theta_full" value is low, because 
the access to the reciprocal space is restricted due to the use of
the diamond anvil cell.
;
_exptl_oxdiff_absorpt_process_details
;
Gaussian integration over a grid
of 16 x 16 x 16 points =  4096 total grid points
  Based upon method of Burnham (1966)

 Data corrected for diamond-anvil cell absorption
 Note that exptl_absorpt_correction_tmin and _tmax
 the total correction factors applied to the intensities
 The individual factors are: 
         range of dac transmission factors (min-max)      0.694     0.726
         range of gasket transmission (min-max)           0.632     1.000
         range of P media transmission (min-max)          1.000     1.000

 thickness of diamond anvil 1:  8.000 mm, mu =  0.0200 mm-1
       thickness of platten 1:  0.000 mm, mu =  0.0000 mm-1

 thickness of diamond anvil 2:  8.000 mm, mu =  0.0200 mm-1
       thickness of platten 2:  0.000 mm, mu =  0.0000 mm-1

    Gasket shadowing corrections were made based upon
    Gasket thickness = 300.0 microns, radius = 182.0 microns
    Gasket absorption coeff =        30.30 mm-1
    REFLECTION WAS CONSIDERED TOTALLY OBSCURED IF 
 FRACTION CRYSTAL ILLUMINATED WAS LESS THAN 0.00

    Non-absorbing pressure medium
;
_olex2_refinement_description
;
1. Fixed Uiso
 At 1.2 times of:
  All N(H,H) groups
2. Others
 Fixed Sof: H12A(0.5) H12B(0.5) H22A(0.5) H22B(0.5)
3.a X=CH2 refined with riding coordinates:
 N11(H11A,H11B), N12(H12A,H12B), N21(H21A,H21B), N22(H22A,H22B)
;
_olex2_submission_special_instructions 'No special instructions were received'
_oxdiff_exptl_absorpt_empirical_details
;
Empirical correction (ABSPACK) includes:
- Absorption correction using spherical harmonics
- Frame scaling
;
_oxdiff_exptl_absorpt_empirical_full_max 1.228
_oxdiff_exptl_absorpt_empirical_full_min 0.769

loop_
_space_group_symop_operation_xyz
'x, y, z'
'-x, -y, z'
'-x+1/2, y+1/2, -z+1/2'
'x+1/2, -y+1/2, -z+1/2'
'-x, -y, -z'
'x, y, -z'
'x-1/2, -y-1/2, z-1/2'
'-x-1/2, y-1/2, z-1/2'

loop_
_atom_site_label
_atom_site_type_symbol
_atom_site_fract_x
_atom_site_fract_y
_atom_site_fract_z
_atom_site_U_iso_or_equiv
_atom_site_adp_type
_atom_site_occupancy
_atom_site_site_symmetry_order
_atom_site_calc_flag
_atom_site_refinement_flags_posn
_atom_site_refinement_flags_adp
_atom_site_refinement_flags_occupancy
_atom_site_disorder_assembly
_atom_site_disorder_group
Pb1 Pb 0.25180(13) 0.87468(11) 0.25164(7) 0.0273(16) Uani 1 1 d . . . . .
Cs1 Cs 0.4134(3) 0.6234(2) 0.500000 0.029(3) Uani 1 2 d S T P . .
I1 I 0.4223(2) 0.87721(14) 0.31294(12) 0.030(3) Uani 1 1 d . . . . .
I2 I 0.0795(2) 0.87288(14) 0.19494(11) 0.025(3) Uani 1 1 d . . . . .
Cs2 Cs 0.3930(3) 1.1256(2) 0.500000 0.032(3) Uani 1 2 d S T P . .
I3 I 0.2478(2) 1.12441(12) 0.19156(14) 0.039(3) Uani 1 1 d . . . . .
I4A I 0.2197(4) 0.9435(2) 0.500000 0.041(4) Uani 1 2 d S T P . .
I5A I 0.2763(4) 0.8075(2) 0.000000 0.033(4) Uani 1 2 d S T P . .
C1 C -0.034(6) 0.875(4) 0.500000 0.017(9) Uiso 1 2 d S . P . .
N11 N -0.076(3) 0.8766(16) 0.4009(15) 0.032(5) Uiso 1 1 d . . . . .
H11A H -0.054883 0.884023 0.334475 0.039 Uiso 1 1 calc R U . . .
H11B H -0.124507 0.869991 0.405189 0.039 Uiso 1 1 calc R U . . .
N12 N 0.035(5) 0.884(3) 0.500000 0.050(15) Uiso 1 2 d S . P . .
H12A H 0.058944 0.891790 0.564387 0.060 Uiso 0.5 1 calc R U P . .
H12B H 0.059473 0.882844 0.435613 0.060 Uiso 0.5 1 calc R U P . .
C2 C 0.474(6) 0.123(4) 0.000000 0.020(10) Uiso 1 2 d S . P . .
N21 N 0.429(3) 0.1210(19) 0.0999(18) 0.052(7) Uiso 1 1 d . . . . .
H21A H 0.449533 0.114058 0.167005 0.062 Uiso 1 1 calc R U . . .
H21B H 0.380830 0.126609 0.093904 0.062 Uiso 1 1 calc R U . . .
N22 N 0.543(5) 0.116(3) 0.000000 0.037(12) Uiso 1 2 d S . P . .
H22A H 0.567050 0.108591 0.064385 0.044 Uiso 0.5 1 calc R U P . .
H22B H 0.567490 0.117595 -0.064385 0.044 Uiso 0.5 1 calc R U P . .

loop_
_atom_site_aniso_label
_atom_site_aniso_U_11
_atom_site_aniso_U_22
_atom_site_aniso_U_33
_atom_site_aniso_U_23
_atom_site_aniso_U_13
_atom_site_aniso_U_12
Pb1 0.030(5) 0.0258(4) 0.0259(4) -0.0022(3) -0.0010(8) 0.0002(8)
Cs1 0.026(11) 0.0339(11) 0.0281(10) 0.000 0.000 0.005(3)
I1 0.030(8) 0.0303(8) 0.0299(7) 0.0004(10) -0.0010(13) -0.001(2)
I2 0.017(8) 0.0309(8) 0.0265(7) -0.0009(9) -0.0013(13) 0.000(2)
Cs2 0.034(11) 0.0247(10) 0.0373(10) 0.000 0.000 0.003(3)
I3 0.037(8) 0.0229(7) 0.0570(10) 0.0001(8) -0.0012(16) -0.0006(16)
I4A 0.048(14) 0.0559(15) 0.0202(11) 0.000 0.000 0.006(3)
I5A 0.018(14) 0.0597(16) 0.0210(12) 0.000 0.000 0.004(3)

loop_
_atom_type_symbol
_atom_type_description
_atom_type_scat_dispersion_real
_atom_type_scat_dispersion_imag
_atom_type_scat_source
C C 0.0033 0.0016 'International Tables Vol C Tables 4.2.6.8 and 6.1.1.4'
H H 0.0000 0.0000 'International Tables Vol C Tables 4.2.6.8 and 6.1.1.4'
N N 0.0061 0.0033 'International Tables Vol C Tables 4.2.6.8 and 6.1.1.4'
I I -0.4742 1.8119 'International Tables Vol C Tables 4.2.6.8 and 6.1.1.4'
Cs Cs -0.3680 2.1192 'International Tables Vol C Tables 4.2.6.8 and 6.1.1.4'
Pb Pb -3.3944 10.1111 'International Tables Vol C Tables 4.2.6.8 and 6.1.1.4'

loop_
_exptl_crystal_face_index_h
_exptl_crystal_face_index_k
_exptl_crystal_face_index_l
_exptl_crystal_face_perp_dist
-4 -1 16 0.0689
4 2 -16 0.0653
4 17 1 0.0798
-4 -17 1 0.0997
-5 -11 11 0.0788
0 -12 -12 0.0727
25 -3 2 0.0220
-25 3 -2 0.0220

loop_
_geom_angle_atom_site_label_1
_geom_angle_atom_site_label_2
_geom_angle_atom_site_label_3
_geom_angle
_geom_angle_site_symmetry_1
_geom_angle_site_symmetry_3
_geom_angle_publ_flag
I1 Pb1 I2 178.91(5) . . ?
I3 Pb1 I1 87.64(10) 3_545 . ?
I3 Pb1 I1 93.69(10) . . ?
I3 Pb1 I2 86.38(10) . . ?
I3 Pb1 I2 92.30(10) 3_545 . ?
I3 Pb1 I3 178.60(8) 3_545 . ?
I4A Pb1 I1 87.99(14) . . ?
I4A Pb1 I2 90.92(14) . . ?
I4A Pb1 I3 93.61(6) . 3_545 ?
I4A Pb1 I3 86.87(6) . . ?
I4A Pb1 I5A 177.3(2) . . ?
I5A Pb1 I1 94.63(14) . . ?
I5A Pb1 I2 86.46(14) . . ?
I5A Pb1 I3 86.93(6) . 3_545 ?
I5A Pb1 I3 92.53(6) . . ?
Pb1 I3 Pb1 154.51(6) 3 . ?
Pb1 I4A Pb1 141.51(17) 6_556 . ?
Pb1 I5A Pb1 145.09(15) . 6 ?
N11 C1 N11 113(8) 6_556 . ?
N12 C1 N11 123(4) . 6_556 ?
N12 C1 N11 123(4) . . ?
C1 N11 H11A 120.0 . . ?
C1 N11 H11B 120.0 . . ?
H11A N11 H11B 120.0 . . ?
C1 N12 H12A 120.0(3) . 6_556 ?
C1 N12 H12A 120.0 . . ?
C1 N12 H12B 120.0 . . ?
C1 N12 H12B 120.0(2) . 6_556 ?
H12A N12 H12A 119.5 . 6_556 ?
H12A N12 H12B 120.0 . . ?
H12A N12 H12B 120.0 6_556 6_556 ?
H12A N12 H12B 7.1 . 6_556 ?
H12B N12 H12A 7.1 . 6_556 ?
H12B N12 H12B 119.5 . 6_556 ?
N21 C2 N21 110(8) . 6 ?
N22 C2 N21 125(4) . . ?
N22 C2 N21 125(4) . 6 ?
C2 N21 H21A 120.0 . . ?
C2 N21 H21B 120.0 . . ?
H21A N21 H21B 120.0 . . ?
C2 N22 H22A 120.0 . . ?
C2 N22 H22A 120.0(2) . 6 ?
C2 N22 H22B 120.0 . . ?
C2 N22 H22B 120.0(2) . 6 ?
H22A N22 H22A 119.5 . 6 ?
H22A N22 H22B 120.0 . . ?
H22A N22 H22B 7.2 . 6 ?
H22A N22 H22B 120.0 6 6 ?
H22B N22 H22A 7.2 . 6 ?
H22B N22 H22B 119.5 . 6 ?

loop_
_geom_bond_atom_site_label_1
_geom_bond_atom_site_label_2
_geom_bond_distance
_geom_bond_site_symmetry_2
_geom_bond_publ_flag
Pb1 I1 3.106(5) . ?
Pb1 I2 3.125(5) . ?
Pb1 I3 3.060(2) 3_545 ?
Pb1 I3 3.063(2) . ?
Pb1 I4A 3.0349(17) . ?
Pb1 I5A 3.0434(15) . ?
C1 N11 1.37(7) . ?
C1 N11 1.37(7) 6_556 ?
C1 N12 1.22(14) . ?
N11 H11A 0.8600 . ?
N11 H11B 0.8600 . ?
N12 H12A 0.8600 6_556 ?
N12 H12A 0.8600 . ?
N12 H12B 0.8600 6_556 ?
N12 H12B 0.8600 . ?
C2 N21 1.40(7) 6 ?
C2 N21 1.40(7) . ?
C2 N22 1.23(13) . ?
N21 H21A 0.8600 . ?
N21 H21B 0.8600 . ?
N22 H22A 0.8600 6 ?
N22 H22A 0.8600 . ?
N22 H22B 0.8600 6 ?
N22 H22B 0.8600 . ?

loop_
_exptl_oxdiff_crystal_face_indexfrac_h
_exptl_oxdiff_crystal_face_indexfrac_k
_exptl_oxdiff_crystal_face_indexfrac_l
_exptl_oxdiff_crystal_face_x
_exptl_oxdiff_crystal_face_y
_exptl_oxdiff_crystal_face_z
-3.7626 -1.4796 15.9628 -0.0079 -0.9105 -0.4135
3.7938 1.6175 -15.9472 0.0079 0.9139 0.4059
3.8271 16.5340 1.4747 0.0024 0.4321 -0.9018
-4.3151 -16.5270 0.8299 -0.0035 -0.5567 0.8307
-5.2815 -11.4756 11.3310 -0.0075 -0.9691 0.2466
-0.4062 -11.5861 -11.7423 0.0034 0.2773 0.9608
24.5395 -2.8255 2.2803 -1.0000 0.0000 0.0000
-24.5395 2.8255 -2.2803 1.0000 0.0000 0.0000
